data_4335443
loop_
_publ_author_name
'Colin R. Wilson'
'Alexander M. Fagenson'
'Wanvipa Ruangpradit'
'Mark T. Muller'
'Orde Q. Munro'

_publ_section_title
;
 Gold(III) Complexes of Pyridyl- and Isoquinolylamido Ligands: Structural,
 Spectroscopic, and Biological Studies of a New Class of Dual
 Topoisomerase I and II Inhibitors
;
_journal_name_full 'Inorganic Chemistry'
_journal_page_first 7889
_journal_page_last 7906
_journal_paper_doi 10.1021/ic400339z
_journal_volume 52
_journal_year 2013
_chemical_formula_moiety 'C26 H17 Au Cl2 N4 O2, C4 H10 O'
_chemical_formula_sum 'C30 H27 Au Cl2 N4 O3'
_chemical_formula_weight 759.42
_space_group_IT_number 14
_symmetry_cell_setting monoclinic
_symmetry_space_group_name_Hall '-P 2ybc'
_symmetry_space_group_name_H-M 'P 1 21/c 1'
_atom_sites_solution_hydrogens geom
_atom_sites_solution_primary direct
_atom_sites_solution_secondary difmap
_audit_creation_method SHELXL-97
_audit_update_record
;
2012-04-12 # Formatted by publCIF
;
_cell_angle_alpha 90.0
_cell_angle_beta 104.487(5)
_cell_angle_gamma 90.0
_cell_formula_units_Z 4
_cell_length_a 15.990(5)
_cell_length_b 12.445(5)
_cell_length_c 15.602(5)
_cell_measurement_reflns_used 20389
_cell_measurement_temperature 100(2)
_cell_measurement_theta_max 34.1887
_cell_measurement_theta_min 2.6777
_cell_volume 3006.0(18)
_computing_cell_refinement
;
CrysAlis RED, Oxford Diffraction Ltd.,
Version 1.171.32.37 (release 24-10-2008 CrysAlis171 .NET)
(compiled Oct 24 2008,09:44:38)
;
_computing_data_collection
;
CrysAlis CCD, Oxford Diffraction Ltd.,
Version 1.171.32.37 (release 24-10-2008 CrysAlis171 .NET)
(compiled Oct 24 2008,09:44:38)
;
_computing_data_reduction
;
CrysAlis RED, Oxford Diffraction Ltd.,
Version 1.171.32.37 (release 24-10-2008 CrysAlis171 .NET)
(compiled Oct 24 2008,09:44:38)
;
_computing_molecular_graphics 'WinGX (Farrugia, 1999)'
_computing_publication_material 'WinGX (Farrugia, 1999)'
_computing_structure_refinement 'SHELXL-97 (Sheldrick, 2008)'
_computing_structure_solution 'SHELXS-97 (Sheldrick, 1997)'
_diffrn_ambient_temperature 100(2)
_diffrn_detector_area_resol_mean 8.4190
_diffrn_measured_fraction_theta_full 0.997
_diffrn_measured_fraction_theta_max 0.874
_diffrn_measurement_device_type 'Xcalibur 2 CCD (Oxford Diffraction)'
_diffrn_measurement_method 'omega scans'
_diffrn_radiation_monochromator graphite
_diffrn_radiation_source 'fine-focus sealed tube'
_diffrn_radiation_type MoK\a
_diffrn_radiation_wavelength 0.71073
_diffrn_reflns_av_R_equivalents 0.0577
_diffrn_reflns_av_sigmaI/netI 0.0528
_diffrn_reflns_limit_h_max 23
_diffrn_reflns_limit_h_min -23
_diffrn_reflns_limit_k_max 19
_diffrn_reflns_limit_k_min -18
_diffrn_reflns_limit_l_max 24
_diffrn_reflns_limit_l_min -22
_diffrn_reflns_number 45814
_diffrn_reflns_theta_full 25.00
_diffrn_reflns_theta_max 33.90
_diffrn_reflns_theta_min 2.67
_exptl_absorpt_coefficient_mu 5.109
_exptl_absorpt_correction_T_max 0.5145
_exptl_absorpt_correction_T_min 0.1844
_exptl_absorpt_correction_type multi-scan
_exptl_absorpt_process_details
;
CrysAlis RED, Oxford Diffraction Ltd.,
Version 1.171.32.37 (release 24-10-2008 CrysAlis171 .NET)
(compiled Oct 24 2008,09:44:38)
empirical absorption correction using spherical harmonics,
 implemented in SCALE3 ABSPACK scaling algorithm.
;
_exptl_crystal_colour 'dark red'
_exptl_crystal_density_diffrn 1.678
_exptl_crystal_description prismic
_exptl_crystal_F_000 1488
_exptl_crystal_size_max 0.50
_exptl_crystal_size_mid 0.45
_exptl_crystal_size_min 0.15
_refine_diff_density_max 1.975
_refine_diff_density_min -4.553
_refine_diff_density_rms 0.218
_refine_ls_extinction_method none
_refine_ls_goodness_of_fit_ref 0.955
_refine_ls_hydrogen_treatment mixed
_refine_ls_matrix_type full
_refine_ls_number_parameters 367
_refine_ls_number_reflns 10638
_refine_ls_number_restraints 4
_refine_ls_restrained_S_all 0.955
_refine_ls_R_factor_all 0.0595
_refine_ls_R_factor_gt 0.0393
_refine_ls_shift/su_max 0.002
_refine_ls_shift/su_mean 0.000
_refine_ls_structure_factor_coef Fsqd
_refine_ls_weighting_details 'calc w=1/[\s^2^(Fo^2^)+(0.0588P)^2^+0.0000P] where P=(Fo^2^+2Fc^2^)/3'
_refine_ls_weighting_scheme calc
_refine_ls_wR_factor_gt 0.0904
_refine_ls_wR_factor_ref 0.0961
_reflns_number_gt 7698
_reflns_number_total 10638
_reflns_threshold_expression >2sigma(I)
_cod_data_source_file ic400339z_si_002_5.cif
_cod_data_source_block Compound_4
_cod_database_code 4335443

loop_
_symmetry_equiv_pos_as_xyz
'x, y, z'
'-x, y+1/2, -z+1/2'
'-x, -y, -z'
'x, -y-1/2, z-1/2'

loop_
_atom_site_label
_atom_site_type_symbol
_atom_site_fract_x
_atom_site_fract_y
_atom_site_fract_z
_atom_site_U_iso_or_equiv
_atom_site_adp_type
_atom_site_occupancy
_atom_site_symmetry_multiplicity
_atom_site_calc_flag
_atom_site_refinement_flags
Au1 Au 0.389382(9) 0.456734(9) 0.701490(8) 0.01586(4) Uani 1 1 d .
Cl1 Cl 0.40346(8) 0.43402(7) 0.55926(6) 0.0293(2) Uani 1 1 d .
Cl2 Cl 0.40324(6) 0.63693(7) 0.68700(6) 0.02148(17) Uani 1 1 d .
O1 O 0.36641(19) 0.3643(2) 0.94688(15) 0.0236(6) Uani 1 1 d .
O1S O 0.8657(3) 0.8985(3) 0.4541(2) 0.0507(9) Uani 1 1 d D
O2 O 0.0913(2) 0.6795(3) 0.7691(2) 0.0489(9) Uani 1 1 d .
N1 N 0.3776(2) 0.2966(2) 0.72637(19) 0.0170(6) Uani 1 1 d .
N2 N 0.3744(2) 0.4678(2) 0.8269(2) 0.0178(6) Uani 1 1 d .
N3 N 0.2098(2) 0.5612(3) 0.7931(2) 0.0241(7) Uani 1 1 d .
H3 H 0.221(3) 0.498(4) 0.773(3) 0.039(13) Uiso 1 1 d .
N4 N 0.1191(2) 0.4144(3) 0.6900(2) 0.0285(7) Uani 1 1 d .
C1 C 0.3739(2) 0.2163(3) 0.6692(2) 0.0175(7) Uani 1 1 d .
H1 H 0.3754 0.2316 0.6099 0.021 Uiso 1 1 calc R
C1S C 0.8405(4) 0.7933(5) 0.5748(4) 0.0695(19) Uani 1 1 d D
H1SA H 0.8963 0.7560 0.5882 0.104 Uiso 1 1 calc R
H1SB H 0.7991 0.7541 0.5285 0.104 Uiso 1 1 calc R
H1SC H 0.8190 0.7967 0.6283 0.104 Uiso 1 1 calc R
C2 C 0.3676(2) 0.1081(3) 0.6957(2) 0.0183(7) Uani 1 1 d .
C2S C 0.8517(4) 0.9063(5) 0.5430(4) 0.0531(14) Uani 1 1 d D
H2SA H 0.7994 0.9496 0.5416 0.064 Uiso 1 1 calc R
H2SB H 0.9017 0.9415 0.5836 0.064 Uiso 1 1 calc R
C3 C 0.3636(3) 0.0212(3) 0.6347(2) 0.0229(8) Uani 1 1 d .
H3A H 0.3623 0.0352 0.5746 0.028 Uiso 1 1 calc R
C3S C 0.8791(4) 1.0033(5) 0.4169(4) 0.0528(14) Uani 1 1 d D
H3SA H 0.9315 1.0380 0.4539 0.063 Uiso 1 1 calc R
H3SB H 0.8290 1.0507 0.4154 0.063 Uiso 1 1 calc R
C4 C 0.3617(3) -0.0825(3) 0.6641(3) 0.0274(9) Uani 1 1 d .
H4 H 0.3599 -0.1405 0.6240 0.033 Uiso 1 1 calc R
C4S C 0.8893(5) 0.9857(6) 0.3236(4) 0.0692(19) Uani 1 1 d D
H4SA H 0.9438 0.9484 0.3264 0.104 Uiso 1 1 calc R
H4SB H 0.8894 1.0553 0.2943 0.104 Uiso 1 1 calc R
H4SC H 0.8411 0.9421 0.2901 0.104 Uiso 1 1 calc R
C5 C 0.3623(3) -0.1042(3) 0.7543(3) 0.0278(9) Uani 1 1 d .
H5 H 0.3617 -0.1765 0.7738 0.033 Uiso 1 1 calc R
C6 C 0.3636(3) -0.0212(3) 0.8133(3) 0.0266(9) Uani 1 1 d .
H6 H 0.3626 -0.0363 0.8727 0.032 Uiso 1 1 calc R
C7 C 0.3665(3) 0.0859(3) 0.7851(2) 0.0206(7) Uani 1 1 d .
C8 C 0.3688(3) 0.1757(3) 0.8429(2) 0.0202(7) Uani 1 1 d .
H8 H 0.3668 0.1644 0.9025 0.024 Uiso 1 1 calc R
C9 C 0.3739(2) 0.2768(3) 0.8126(2) 0.0170(7) Uani 1 1 d .
C10 C 0.3724(2) 0.3730(3) 0.8700(2) 0.0181(7) Uani 1 1 d .
C11 C 0.3629(3) 0.5676(3) 0.8706(2) 0.0184(7) Uani 1 1 d .
C12 C 0.4340(3) 0.6163(3) 0.9283(2) 0.0209(7) Uani 1 1 d .
H12 H 0.4898 0.5848 0.9393 0.025 Uiso 1 1 calc R
C13 C 0.4210(3) 0.7128(3) 0.9694(2) 0.0242(8) Uani 1 1 d .
H13 H 0.4682 0.7470 1.0092 0.029 Uiso 1 1 calc R
C14 C 0.3368(3) 0.7600(3) 0.9519(2) 0.0244(8) Uani 1 1 d .
H14 H 0.3292 0.8254 0.9804 0.029 Uiso 1 1 calc R
C15 C 0.2654(3) 0.7123(3) 0.8938(2) 0.0245(8) Uani 1 1 d .
H15 H 0.2099 0.7447 0.8827 0.029 Uiso 1 1 calc R
C16 C 0.2778(3) 0.6150(3) 0.8523(2) 0.0209(7) Uani 1 1 d .
C17 C 0.1250(3) 0.5931(3) 0.7565(3) 0.0297(9) Uani 1 1 d .
C18 C 0.0751(3) 0.5089(3) 0.6941(3) 0.0276(8) Uani 1 1 d .
C19 C -0.0083(3) 0.5311(3) 0.6450(3) 0.0315(9) Uani 1 1 d .
H19 H -0.0354 0.5970 0.6530 0.038 Uiso 1 1 calc R
C20 C -0.0525(3) 0.4542(3) 0.5829(3) 0.0286(8) Uani 1 1 d .
C21 C -0.1370(3) 0.4721(4) 0.5257(3) 0.0367(10) Uani 1 1 d .
H21 H -0.1674 0.5366 0.5302 0.044 Uiso 1 1 calc R
C22 C -0.1734(3) 0.3957(4) 0.4649(3) 0.0383(11) Uani 1 1 d .
H22 H -0.2284 0.4081 0.4256 0.046 Uiso 1 1 calc R
C23 C -0.1288(3) 0.2974(4) 0.4602(3) 0.0383(11) Uani 1 1 d .
H23 H -0.1551 0.2448 0.4178 0.046 Uiso 1 1 calc R
C24 C -0.0488(3) 0.2767(4) 0.5155(3) 0.0355(10) Uani 1 1 d .
H24 H -0.0209 0.2099 0.5124 0.043 Uiso 1 1 calc R
C25 C -0.0084(3) 0.3568(3) 0.5776(3) 0.0292(8) Uani 1 1 d .
C26 C 0.0776(3) 0.3409(3) 0.6340(3) 0.0321(9) Uani 1 1 d .
H26 H 0.1055 0.2742 0.6307 0.039 Uiso 1 1 calc R

loop_
_atom_site_aniso_label
_atom_site_aniso_U_11
_atom_site_aniso_U_22
_atom_site_aniso_U_33
_atom_site_aniso_U_23
_atom_site_aniso_U_13
_atom_site_aniso_U_12
Au1 0.02059(7) 0.01350(6) 0.01236(7) -0.00028(5) 0.00200(4) -0.00020(5)
Cl1 0.0538(7) 0.0204(4) 0.0153(4) -0.0010(3) 0.0116(4) -0.0019(4)
Cl2 0.0305(5) 0.0128(4) 0.0195(4) -0.0001(3) 0.0031(3) -0.0006(3)
O1 0.0374(17) 0.0199(12) 0.0135(12) -0.0009(9) 0.0063(11) -0.0023(12)
O1S 0.050(2) 0.051(2) 0.051(2) -0.0033(17) 0.0127(19) 0.0035(18)
O2 0.034(2) 0.0396(19) 0.062(2) -0.0203(16) -0.0090(17) 0.0147(15)
N1 0.0195(15) 0.0143(13) 0.0151(13) 0.0000(10) 0.0003(11) 0.0027(11)
N2 0.0214(15) 0.0156(14) 0.0156(14) -0.0038(10) 0.0033(12) 0.0013(11)
N3 0.0219(17) 0.0200(16) 0.0283(18) -0.0064(12) 0.0024(14) 0.0016(12)
N4 0.0223(18) 0.0284(17) 0.0322(19) -0.0049(14) 0.0017(15) -0.0018(14)
C1 0.0219(18) 0.0160(15) 0.0143(15) -0.0001(12) 0.0041(13) -0.0007(13)
C1S 0.057(4) 0.078(4) 0.082(5) 0.017(4) 0.036(4) 0.033(3)
C2 0.0234(19) 0.0150(15) 0.0148(16) -0.0007(11) 0.0014(14) -0.0003(13)
C2S 0.037(3) 0.065(4) 0.057(3) -0.025(3) 0.010(3) 0.002(3)
C3 0.032(2) 0.0211(17) 0.0162(18) -0.0036(13) 0.0070(16) -0.0028(15)
C3S 0.037(3) 0.049(3) 0.066(4) 0.007(3) 0.002(3) -0.002(3)
C4 0.044(3) 0.0175(17) 0.0221(19) -0.0032(14) 0.0111(18) -0.0033(17)
C4S 0.052(4) 0.096(5) 0.062(4) 0.035(4) 0.019(3) 0.008(4)
C5 0.048(3) 0.0135(16) 0.0221(19) 0.0015(13) 0.0095(18) -0.0004(16)
C6 0.044(3) 0.0193(17) 0.0163(18) 0.0018(13) 0.0074(17) 0.0002(16)
C7 0.026(2) 0.0173(16) 0.0172(17) 0.0006(13) 0.0034(15) -0.0006(14)
C8 0.027(2) 0.0173(16) 0.0147(16) -0.0011(12) 0.0031(14) -0.0009(14)
C9 0.0210(18) 0.0173(15) 0.0118(15) -0.0004(11) 0.0025(13) 0.0007(13)
C10 0.0213(18) 0.0170(15) 0.0148(15) -0.0027(12) 0.0021(13) -0.0003(13)
C11 0.0238(19) 0.0172(15) 0.0151(16) -0.0014(12) 0.0064(14) -0.0020(13)
C12 0.0219(18) 0.0212(17) 0.0173(16) -0.0015(13) 0.0005(14) -0.0005(14)
C13 0.035(2) 0.0207(17) 0.0166(17) -0.0041(13) 0.0059(16) -0.0061(16)
C14 0.038(2) 0.0173(16) 0.0187(18) -0.0034(13) 0.0085(16) 0.0005(15)
C15 0.027(2) 0.0226(18) 0.0245(19) -0.0021(14) 0.0073(16) 0.0031(15)
C16 0.0252(19) 0.0198(16) 0.0171(16) -0.0021(13) 0.0044(14) -0.0011(14)
C17 0.024(2) 0.031(2) 0.032(2) -0.0055(17) 0.0022(17) 0.0015(17)
C18 0.022(2) 0.031(2) 0.029(2) -0.0024(16) 0.0035(16) 0.0012(16)
C19 0.023(2) 0.035(2) 0.034(2) -0.0020(17) 0.0018(17) 0.0019(17)
C20 0.022(2) 0.032(2) 0.031(2) 0.0019(16) 0.0053(16) -0.0027(17)
C21 0.024(2) 0.045(3) 0.038(3) 0.003(2) 0.0010(19) -0.0012(19)
C22 0.026(2) 0.052(3) 0.032(2) 0.005(2) -0.0010(18) -0.011(2)
C23 0.027(2) 0.051(3) 0.032(2) -0.003(2) -0.0011(19) -0.011(2)
C24 0.025(2) 0.041(2) 0.036(2) -0.0075(19) 0.0003(19) -0.0060(19)
C25 0.023(2) 0.034(2) 0.028(2) -0.0016(16) 0.0022(16) -0.0043(17)
C26 0.027(2) 0.031(2) 0.035(2) -0.0079(17) 0.0017(18) -0.0024(17)

loop_
_atom_type_symbol
_atom_type_description
_atom_type_scat_dispersion_real
_atom_type_scat_dispersion_imag
_atom_type_scat_source
C C 0.0033 0.0016 'International Tables Vol C Tables 4.2.6.8 and 6.1.1.4'
H H 0.0000 0.0000 'International Tables Vol C Tables 4.2.6.8 and 6.1.1.4'
N N 0.0061 0.0033 'International Tables Vol C Tables 4.2.6.8 and 6.1.1.4'
O O 0.0106 0.0060 'International Tables Vol C Tables 4.2.6.8 and 6.1.1.4'
Cl Cl 0.1484 0.1585 'International Tables Vol C Tables 4.2.6.8 and 6.1.1.4'
Au Au -2.0133 8.8022 'International Tables Vol C Tables 4.2.6.8 and 6.1.1.4'

loop_
_geom_angle_atom_site_label_1
_geom_angle_atom_site_label_2
_geom_angle_atom_site_label_3
_geom_angle
N2 Au1 N1 81.09(11)
N2 Au1 Cl2 93.83(8)
N1 Au1 Cl2 174.85(8)
N2 Au1 Cl1 176.66(8)
N1 Au1 Cl1 95.68(8)
Cl2 Au1 Cl1 89.41(3)
C2S O1S C3S 112.9(4)
C1 N1 C9 120.9(3)
C1 N1 Au1 126.4(2)
C9 N1 Au1 112.7(2)
C10 N2 C11 119.3(3)
C10 N2 Au1 116.0(2)
C11 N2 Au1 124.7(2)
C17 N3 C16 130.3(3)
C17 N3 H3 112(3)
C16 N3 H3 118(3)
C26 N4 C18 116.2(4)
N1 C1 C2 120.7(3)
N1 C1 H1 119.6
C2 C1 H1 119.6
C2S C1S H1SA 109.5
C2S C1S H1SB 109.5
H1SA C1S H1SB 109.5
C2S C1S H1SC 109.5
H1SA C1S H1SC 109.5
H1SB C1S H1SC 109.5
C1 C2 C7 119.2(3)
C1 C2 C3 121.2(3)
C7 C2 C3 119.6(3)
O1S C2S C1S 107.9(4)
O1S C2S H2SA 110.1
C1S C2S H2SA 110.1
O1S C2S H2SB 110.1
C1S C2S H2SB 110.1
H2SA C2S H2SB 108.4
C4 C3 C2 119.4(3)
C4 C3 H3A 120.3
C2 C3 H3A 120.3
O1S C3S C4S 108.2(5)
O1S C3S H3SA 110.1
C4S C3S H3SA 110.1
O1S C3S H3SB 110.1
C4S C3S H3SB 110.1
H3SA C3S H3SB 108.4
C3 C4 C5 120.7(3)
C3 C4 H4 119.7
C5 C4 H4 119.7
C3S C4S H4SA 109.5
C3S C4S H4SB 109.5
H4SA C4S H4SB 109.5
C3S C4S H4SC 109.5
H4SA C4S H4SC 109.5
H4SB C4S H4SC 109.5
C6 C5 C4 120.6(3)
C6 C5 H5 119.7
C4 C5 H5 119.7
C5 C6 C7 119.8(3)
C5 C6 H6 120.1
C7 C6 H6 120.1
C6 C7 C2 119.8(3)
C6 C7 C8 122.8(3)
C2 C7 C8 117.4(3)
C9 C8 C7 120.1(3)
C9 C8 H8 120.0
C7 C8 H8 120.0
C8 C9 N1 121.7(3)
C8 C9 C10 121.5(3)
N1 C9 C10 116.7(3)
O1 C10 N2 125.0(3)
O1 C10 C9 121.9(3)
N2 C10 C9 113.1(3)
C12 C11 C16 121.5(3)
C12 C11 N2 119.7(3)
C16 C11 N2 118.8(3)
C11 C12 C13 118.4(4)
C11 C12 H12 120.8
C13 C12 H12 120.8
C12 C13 C14 120.3(4)
C12 C13 H13 119.8
C14 C13 H13 119.8
C15 C14 C13 121.7(3)
C15 C14 H14 119.1
C13 C14 H14 119.1
C14 C15 C16 118.4(4)
C14 C15 H15 120.8
C16 C15 H15 120.8
N3 C16 C15 122.4(4)
N3 C16 C11 118.0(3)
C15 C16 C11 119.6(3)
O2 C17 N3 126.9(4)
O2 C17 C18 121.5(4)
N3 C17 C18 111.6(3)
N4 C18 C19 125.1(4)
N4 C18 C17 115.3(4)
C19 C18 C17 119.6(4)
C18 C19 C20 119.2(4)
C18 C19 H19 120.4
C20 C19 H19 120.4
C25 C20 C19 116.6(4)
C25 C20 C21 120.0(4)
C19 C20 C21 123.4(4)
C22 C21 C20 119.6(4)
C22 C21 H21 120.2
C20 C21 H21 120.2
C21 C22 C23 120.1(5)
C21 C22 H22 119.9
C23 C22 H22 119.9
C24 C23 C22 121.7(4)
C24 C23 H23 119.2
C22 C23 H23 119.2
C23 C24 C25 119.1(4)
C23 C24 H24 120.4
C25 C24 H24 120.4
C20 C25 C24 119.4(4)
C20 C25 C26 119.5(4)
C24 C25 C26 121.1(4)
N4 C26 C25 123.4(4)
N4 C26 H26 118.3
C25 C26 H26 118.3

loop_
_geom_bond_atom_site_label_1
_geom_bond_atom_site_label_2
_geom_bond_distance
Au1 N2 2.034(3)
Au1 N1 2.049(3)
Au1 Cl2 2.2702(12)
Au1 Cl1 2.3031(11)
O1 C10 1.232(4)
O1S C2S 1.463(6)
O1S C3S 1.466(6)
O2 C17 1.239(5)
N1 C1 1.330(4)
N1 C9 1.383(4)
N2 C10 1.363(4)
N2 C11 1.450(4)
N3 C17 1.391(5)
N3 C16 1.407(5)
N3 H3 0.88(5)
N4 C26 1.323(5)
N4 C18 1.380(5)
C1 C2 1.420(5)
C1 H1 0.9500
C1S C2S 1.517(8)
C1S H1SA 0.9800
C1S H1SB 0.9800
C1S H1SC 0.9800
C2 C7 1.427(5)
C2 C3 1.430(5)
C2S H2SA 0.9900
C2S H2SB 0.9900
C3 C4 1.372(5)
C3 H3A 0.9500
C3S C4S 1.519(8)
C3S H3SA 0.9900
C3S H3SB 0.9900
C4 C5 1.431(5)
C4 H4 0.9500
C4S H4SA 0.9800
C4S H4SB 0.9800
C4S H4SC 0.9800
C5 C6 1.380(5)
C5 H5 0.9500
C6 C7 1.407(5)
C6 H6 0.9500
C7 C8 1.430(5)
C8 C9 1.353(5)
C8 H8 0.9500
C9 C10 1.498(5)
C11 C12 1.400(5)
C11 C16 1.445(5)
C12 C13 1.402(5)
C12 H12 0.9500
C13 C14 1.430(6)
C13 H13 0.9500
C14 C15 1.400(6)
C14 H14 0.9500
C15 C16 1.410(5)
C15 H15 0.9500
C17 C18 1.515(6)
C18 C19 1.390(6)
C19 C20 1.418(6)
C19 H19 0.9500
C20 C25 1.415(6)
C20 C21 1.439(6)
C21 C22 1.365(6)
C21 H21 0.9500
C22 C23 1.427(7)
C22 H22 0.9500
C23 C24 1.377(6)
C23 H23 0.9500
C24 C25 1.428(6)
C24 H24 0.9500
C25 C26 1.448(6)
C26 H26 0.9500

loop_
_geom_torsion_atom_site_label_1
_geom_torsion_atom_site_label_2
_geom_torsion_atom_site_label_3
_geom_torsion_atom_site_label_4
_geom_torsion
N2 Au1 N1 C1 174.8(3)
Cl1 Au1 N1 C1 -4.3(3)
N2 Au1 N1 C9 -5.4(2)
Cl1 Au1 N1 C9 175.5(2)
N1 Au1 N2 C10 5.9(3)
Cl2 Au1 N2 C10 -173.2(3)
N1 Au1 N2 C11 -171.8(3)
Cl2 Au1 N2 C11 9.1(3)
C9 N1 C1 C2 -1.2(5)
Au1 N1 C1 C2 178.6(3)
N1 C1 C2 C7 -0.9(6)
N1 C1 C2 C3 -180.0(4)
C3S O1S C2S C1S -178.9(5)
C1 C2 C3 C4 176.9(4)
C7 C2 C3 C4 -2.1(6)
C2S O1S C3S C4S -177.8(5)
C2 C3 C4 C5 1.0(7)
C3 C4 C5 C6 0.9(7)
C4 C5 C6 C7 -1.5(7)
C5 C6 C7 C2 0.3(7)
C5 C6 C7 C8 -179.4(4)
C1 C2 C7 C6 -177.6(4)
C3 C2 C7 C6 1.5(6)
C1 C2 C7 C8 2.2(6)
C3 C2 C7 C8 -178.8(4)
C6 C7 C8 C9 178.2(4)
C2 C7 C8 C9 -1.5(6)
C7 C8 C9 N1 -0.5(6)
C7 C8 C9 C10 177.2(3)
C1 N1 C9 C8 1.9(6)
Au1 N1 C9 C8 -177.9(3)
C1 N1 C9 C10 -175.9(3)
Au1 N1 C9 C10 4.3(4)
C11 N2 C10 O1 -4.4(6)
Au1 N2 C10 O1 177.8(3)
C11 N2 C10 C9 172.6(3)
Au1 N2 C10 C9 -5.2(4)
C8 C9 C10 O1 -0.2(6)
N1 C9 C10 O1 177.7(3)
C8 C9 C10 N2 -177.3(4)
N1 C9 C10 N2 0.5(5)
C10 N2 C11 C12 84.8(4)
Au1 N2 C11 C12 -97.6(4)
C10 N2 C11 C16 -96.0(4)
Au1 N2 C11 C16 81.6(4)
C16 C11 C12 C13 0.7(5)
N2 C11 C12 C13 179.9(3)
C11 C12 C13 C14 -0.4(5)
C12 C13 C14 C15 0.0(5)
C13 C14 C15 C16 0.2(5)
C17 N3 C16 C15 7.9(6)
C17 N3 C16 C11 -172.3(4)
C14 C15 C16 N3 179.8(3)
C14 C15 C16 C11 0.1(5)
C12 C11 C16 N3 179.7(3)
N2 C11 C16 N3 0.5(5)
C12 C11 C16 C15 -0.6(5)
N2 C11 C16 C15 -179.7(3)
C16 N3 C17 O2 0.5(7)
C16 N3 C17 C18 178.8(4)
C26 N4 C18 C19 0.6(6)
C26 N4 C18 C17 -178.2(4)
O2 C17 C18 N4 -176.7(4)
N3 C17 C18 N4 4.9(5)
O2 C17 C18 C19 4.4(7)
N3 C17 C18 C19 -174.0(4)
N4 C18 C19 C20 -2.5(7)
C17 C18 C19 C20 176.3(4)
C18 C19 C20 C25 2.2(6)
C18 C19 C20 C21 -176.6(4)
C25 C20 C21 C22 -1.7(7)
C19 C20 C21 C22 177.0(4)
C20 C21 C22 C23 2.1(7)
C21 C22 C23 C24 -0.4(7)
C22 C23 C24 C25 -1.6(7)
C19 C20 C25 C24 -179.1(4)
C21 C20 C25 C24 -0.3(6)
C19 C20 C25 C26 -0.3(6)
C21 C20 C25 C26 178.5(4)
C23 C24 C25 C20 2.0(6)
C23 C24 C25 C26 -176.8(4)
C18 N4 C26 C25 1.5(6)
C20 C25 C26 N4 -1.6(6)
C24 C25 C26 N4 177.1(4)
